data_1548565
loop_
_publ_author_name
'Werth, Jacob'
'Uyeda, Christopher'

_publ_section_title
;
 Regioselective Simmons-Smith-type cyclopropanations of polyalkenes
 enabled by transition metal catalysis.
;
_journal_issue 6
_journal_name_full 'Chemical science'
_journal_page_first 1604
_journal_page_last 1609
_journal_paper_doi 10.1039/c7sc04861k
_journal_volume 9
_journal_year 2018
_chemical_formula_sum 'C37 H51.88 Br4 Co N3 O Zn'
_chemical_formula_weight 998.64
_space_group_crystal_system orthorhombic
_space_group_IT_number 19
_space_group_name_Hall 'P 2ac 2ab'
_space_group_name_H-M_alt 'P 21 21 21'
_symmetry_space_group_name_Hall 'P 2ac 2ab'
_symmetry_space_group_name_H-M 'P 21 21 21'
_atom_sites_solution_hydrogens geom
_atom_sites_solution_primary direct
_atom_sites_solution_secondary difmap
_audit_creation_method SHELXL-2017/1
_audit_update_record
;
2017-11-09 deposited with the CCDC.
2018-01-02 downloaded from the CCDC.
;
_cell_angle_alpha 90
_cell_angle_beta 90
_cell_angle_gamma 90
_cell_formula_units_Z 4
_cell_length_a 12.6608(8)
_cell_length_b 17.5590(13)
_cell_length_c 18.5345(14)
_cell_measurement_reflns_used 9932
_cell_measurement_temperature 150(2)
_cell_measurement_theta_max 70.3191
_cell_measurement_theta_min 3.4642
_cell_volume 4120.4(5)
_computing_cell_refinement 'SAINT V8.37A (Bruker, 2016)'
_computing_data_collection 'Apex3 v2016.9-0 (Bruker, 2016)'
_computing_data_reduction 'SAINT V8.37A (Bruker, 2016)'
_computing_structure_refinement
;  
SHELXL-2017/1 (Sheldrick, 2017), 
SHELXLE Rev859 (H\"ubschle et al., 2011)
;
_computing_structure_solution 'SHELXS-97 (Sheldrick, 2008)'
_diffrn_ambient_temperature 150(2)
_diffrn_measured_fraction_theta_full 0.971
_diffrn_measured_fraction_theta_max 0.964
_diffrn_measurement_device_type 'Bruker AXS D8 Quest CMOS diffractometer'
_diffrn_measurement_method 'omega and phi scans'
_diffrn_radiation_monochromator 'laterally graded multilayer (Goebel) mirror'
_diffrn_radiation_type CuK\a
_diffrn_radiation_wavelength 1.54178
_diffrn_reflns_av_R_equivalents 0.0642
_diffrn_reflns_av_unetI/netI 0.0962
_diffrn_reflns_Laue_measured_fraction_full 0.971
_diffrn_reflns_Laue_measured_fraction_max 0.964
_diffrn_reflns_limit_h_max 15
_diffrn_reflns_limit_h_min -12
_diffrn_reflns_limit_k_max 16
_diffrn_reflns_limit_k_min -19
_diffrn_reflns_limit_l_max 22
_diffrn_reflns_limit_l_min -20
_diffrn_reflns_number 23175
_diffrn_reflns_point_group_measured_fraction_full 0.961
_diffrn_reflns_point_group_measured_fraction_max 0.951
_diffrn_reflns_theta_full 67.679
_diffrn_reflns_theta_max 70.393
_diffrn_reflns_theta_min 3.467
_diffrn_source 'I-mu-S microsource X-ray tube'
_exptl_absorpt_coefficient_mu 8.647
_exptl_absorpt_correction_T_max 0.7533
_exptl_absorpt_correction_T_min 0.4292
_exptl_absorpt_correction_type multi-scan
_exptl_absorpt_process_details
;
 SADABS 2016/2: Krause, L., Herbst-Irmer, R., Sheldrick G.M. & Stalke D.,
 J. Appl. Cryst. 48 (2015) 3-10
;
_exptl_crystal_colour green
_exptl_crystal_density_diffrn 1.610
_exptl_crystal_description block
_exptl_crystal_F_000 2000
_exptl_crystal_size_max 0.230
_exptl_crystal_size_mid 0.130
_exptl_crystal_size_min 0.100
_refine_diff_density_max 1.225
_refine_diff_density_min -0.956
_refine_diff_density_rms 0.100
_refine_ls_abs_structure_details
;
 Flack x determined using 2262 quotients [(I+)-(I-)]/[(I+)+(I-)]
 (Parsons, Flack and Wagner, Acta Cryst. B69 (2013) 249-259).
;
_refine_ls_abs_structure_Flack -0.011(4)
_refine_ls_extinction_coef 0.00064(12)
_refine_ls_extinction_expression Fc^*^=kFc[1+0.001xFc^2^\l^3^/sin(2\q)]^-1/4^
_refine_ls_extinction_method 'SHELXL-2017/1 (Sheldrick 2017)'
_refine_ls_goodness_of_fit_ref 1.022
_refine_ls_hydrogen_treatment constr
_refine_ls_matrix_type full
_refine_ls_number_parameters 485
_refine_ls_number_reflns 7493
_refine_ls_number_restraints 131
_refine_ls_restrained_S_all 1.017
_refine_ls_R_factor_all 0.0570
_refine_ls_R_factor_gt 0.0482
_refine_ls_shift/su_max 0.001
_refine_ls_shift/su_mean 0.000
_refine_ls_structure_factor_coef Fsqd
_refine_ls_weighting_details 'w=1/[\s^2^(Fo^2^)+(0.0409P)^2^] where P=(Fo^2^+2Fc^2^)/3'
_refine_ls_weighting_scheme calc
_refine_ls_wR_factor_gt 0.1190
_refine_ls_wR_factor_ref 0.1234
_reflns_Friedel_coverage 0.772
_reflns_Friedel_fraction_full 0.949
_reflns_Friedel_fraction_max 0.934
_reflns_number_gt 6130
_reflns_number_total 7493
_reflns_threshold_expression 'I > 2\s(I)'
_cod_data_source_file c7sc04861k2.cif
_cod_data_source_block JJWIV_142_CoBr2PDI_0m
_cod_depositor_comments 'Adding full bibliography for 1548565.cif.'
_cod_database_code 1548565
_shelx_shelxl_version_number 2017/1
_shelx_space_group_comment
;
The symmetry employed for this shelxl refinement is uniquely defined
by the following loop, which should always be used as a source of
symmetry information in preference to the above space-group names.
They are only intended as comments.
;
_shelx_estimated_absorpt_t_min 0.241
_shelx_estimated_absorpt_t_max 0.478

loop_
_space_group_symop_operation_xyz
'x, y, z'
'-x+1/2, -y, z+1/2'
'-x, y+1/2, -z+1/2'
'x+1/2, -y+1/2, -z'

loop_
_atom_site_label
_atom_site_type_symbol
_atom_site_fract_x
_atom_site_fract_y
_atom_site_fract_z
_atom_site_U_iso_or_equiv
_atom_site_adp_type
_atom_site_occupancy
_atom_site_site_symmetry_order
_atom_site_calc_flag
_atom_site_refinement_flags_posn
_atom_site_refinement_flags_adp
_atom_site_refinement_flags_occupancy
_atom_site_disorder_assembly
_atom_site_disorder_group
Br1 Br 0.46656(8) 0.29350(5) 0.78192(5) 0.0508(3) Uani 1 1 d . . . . .
Br2 Br 0.25475(7) 0.18246(5) 0.87816(4) 0.0450(2) Uani 1 1 d . . . . .
Br3 Br 0.02381(9) 0.05660(9) 0.79799(7) 0.0771(4) Uani 1 1 d . . . . .
Br4 Br 0.25094(11) -0.03082(7) 0.93842(6) 0.0725(3) Uani 1 1 d . . . . .
Zn1 Zn 0.14733(9) 0.06947(8) 0.89213(7) 0.0551(4) Uani 1 1 d . . . . .
Co1 Co 0.38103(9) 0.17478(8) 0.77074(6) 0.0356(3) Uani 1 1 d . . . . .
N1 N 0.4958(5) 0.0974(4) 0.8166(3) 0.0405(16) Uani 1 1 d . . . . .
N2 N 0.3321(5) 0.0689(4) 0.7397(3) 0.0374(15) Uani 1 1 d . . . . .
N3 N 0.2759(5) 0.1932(4) 0.6783(3) 0.0406(16) Uani 1 1 d . . . . .
C1 C 0.5317(8) -0.0377(6) 0.8482(5) 0.053(2) Uani 1 1 d . . . . .
H1A H 0.540219 -0.079348 0.813534 0.080 Uiso 1 1 calc R U . . .
H1AB H 0.493739 -0.056312 0.890805 0.080 Uiso 1 1 calc R U . . .
H1AC H 0.601438 -0.018882 0.862779 0.080 Uiso 1 1 calc R U . . .
C2 C 0.4707(6) 0.0253(5) 0.8143(4) 0.0427(19) Uani 1 1 d . . . . .
C3 C 0.3766(6) 0.0077(5) 0.7712(4) 0.0404(18) Uani 1 1 d . . . . .
C4 C 0.3364(7) -0.0655(5) 0.7584(4) 0.0453(19) Uani 1 1 d . . . . .
H4 H 0.366781 -0.108855 0.780870 0.054 Uiso 1 1 calc R U . . .
C5 C 0.2511(8) -0.0728(5) 0.7118(5) 0.055(2) Uani 1 1 d . . . . .
H5 H 0.220729 -0.121473 0.703450 0.067 Uiso 1 1 calc R U . . .
C6 C 0.2111(7) -0.0106(6) 0.6785(5) 0.052(2) Uani 1 1 d . . . . .
H6 H 0.155432 -0.016242 0.644516 0.062 Uiso 1 1 calc R U . . .
C7 C 0.2509(6) 0.0618(5) 0.6934(4) 0.0424(18) Uani 1 1 d . . . . .
C8 C 0.2198(7) 0.1348(5) 0.6596(4) 0.0408(19) Uani 1 1 d . . . . .
C9 C 0.1323(9) 0.1345(6) 0.6059(5) 0.060(3) Uani 1 1 d . . . . .
H9A H 0.118173 0.186727 0.589971 0.090 Uiso 1 1 calc R U . . .
H9AB H 0.068515 0.113207 0.628093 0.090 Uiso 1 1 calc R U . . .
H9AC H 0.152512 0.103320 0.564255 0.090 Uiso 1 1 calc R U . . .
C10 C 0.5910(7) 0.1215(6) 0.8536(5) 0.048(2) Uani 1 1 d . . . . .
C11 C 0.5943(8) 0.1273(7) 0.9275(5) 0.061(3) Uani 1 1 d . . . . .
C12 C 0.6855(10) 0.1574(10) 0.9597(7) 0.095(5) Uani 1 1 d . . . . .
H12 H 0.688254 0.163895 1.010542 0.114 Uiso 1 1 calc R U . . .
C13 C 0.7708(11) 0.1774(11) 0.9180(7) 0.105(6) Uani 1 1 d . . . . .
H13 H 0.833718 0.195196 0.940223 0.126 Uiso 1 1 calc R U . . .
C14 C 0.7651(9) 0.1718(8) 0.8443(7) 0.080(4) Uani 1 1 d . . . . .
H14 H 0.824021 0.187413 0.816151 0.096 Uiso 1 1 calc R U . . .
C15 C 0.6756(7) 0.1440(6) 0.8094(5) 0.054(2) Uani 1 1 d . . . . .
C16 C 0.5033(9) 0.1018(8) 0.9768(5) 0.070(3) Uani 1 1 d . . . . .
H16 H 0.445491 0.081336 0.945646 0.084 Uiso 1 1 calc R U . . .
C17 C 0.4593(11) 0.1677(9) 1.0199(6) 0.092(5) Uani 1 1 d . . . . .
H17A H 0.426194 0.204365 0.987045 0.139 Uiso 1 1 calc R U . . .
H17B H 0.516572 0.192621 1.046375 0.139 Uiso 1 1 calc R U . . .
H17C H 0.406408 0.148674 1.054044 0.139 Uiso 1 1 calc R U . . .
C18 C 0.5402(11) 0.0374(9) 1.0277(6) 0.084(4) Uani 1 1 d . . . . .
H18A H 0.478419 0.010852 1.047255 0.127 Uiso 1 1 calc R U . . .
H18B H 0.581507 0.059143 1.067341 0.127 Uiso 1 1 calc R U . . .
H18C H 0.583999 0.001277 1.000655 0.127 Uiso 1 1 calc R U . . .
C19 C 0.6749(7) 0.1339(6) 0.7296(6) 0.058(2) Uani 1 1 d . . . . .
H19 H 0.599497 0.134654 0.713586 0.069 Uiso 1 1 calc R U . . .
C20 C 0.7206(9) 0.0548(8) 0.7098(6) 0.078(3) Uani 1 1 d . . . . .
H20A H 0.713788 0.046551 0.657765 0.117 Uiso 1 1 calc R U . . .
H20B H 0.681619 0.015127 0.735778 0.117 Uiso 1 1 calc R U . . .
H20C H 0.795333 0.052744 0.723477 0.117 Uiso 1 1 calc R U . . .
C21 C 0.7321(10) 0.1949(9) 0.6885(8) 0.095(4) Uani 1 1 d . . . . .
H21A H 0.724672 0.185657 0.636620 0.143 Uiso 1 1 calc R U . . .
H21B H 0.807051 0.194305 0.701593 0.143 Uiso 1 1 calc R U . . .
H21C H 0.701752 0.244709 0.700498 0.143 Uiso 1 1 calc R U . . .
C22 C 0.2582(7) 0.2655(5) 0.6419(4) 0.0437(19) Uani 1 1 d . . . . .
C23 C 0.3170(7) 0.2787(6) 0.5783(4) 0.049(2) Uani 1 1 d . . . . .
C24 C 0.3011(8) 0.3475(6) 0.5445(5) 0.054(2) Uani 1 1 d . . . . .
H24 H 0.340081 0.358425 0.501879 0.065 Uiso 1 1 calc R U . . .
C25 C 0.2315(7) 0.4008(6) 0.5697(5) 0.049(2) Uani 1 1 d . . . . .
H25 H 0.221164 0.447101 0.544142 0.059 Uiso 1 1 calc R U . . .
C26 C 0.1752(7) 0.3865(6) 0.6341(5) 0.050(2) Uani 1 1 d . . . . .
H26 H 0.128431 0.423946 0.652745 0.060 Uiso 1 1 calc R U . . .
C27 C 0.1879(6) 0.3179(6) 0.6701(4) 0.045(2) Uani 1 1 d . . . . .
C28 C 0.3948(10) 0.2210(8) 0.5488(5) 0.074(3) Uani 1 1 d . . . . .
H28 H 0.377674 0.169844 0.569525 0.089 Uiso 1 1 calc R U . . .
C29 C 0.5092(14) 0.2437(13) 0.5726(7) 0.141(9) Uani 1 1 d . . . . .
H29A H 0.525598 0.294822 0.554511 0.169 Uiso 1 1 calc R U . . .
H29B H 0.559916 0.207123 0.552858 0.169 Uiso 1 1 calc R U . . .
H29C H 0.513615 0.243537 0.625417 0.169 Uiso 1 1 calc R U . . .
C30 C 0.3963(10) 0.2148(8) 0.4673(6) 0.074(3) Uani 1 1 d . . . . .
H30A H 0.425473 0.261731 0.446745 0.111 Uiso 1 1 calc R U . . .
H30B H 0.324207 0.207266 0.449534 0.111 Uiso 1 1 calc R U . . .
H30C H 0.440336 0.171464 0.452997 0.111 Uiso 1 1 calc R U . . .
C31 C 0.1263(7) 0.3032(6) 0.7383(4) 0.047(2) Uani 1 1 d . . . . .
H31 H 0.147796 0.252288 0.757393 0.056 Uiso 1 1 calc R U . . .
C32 C 0.1534(9) 0.3637(7) 0.7960(5) 0.062(3) Uani 1 1 d . . . . .
H32A H 0.230317 0.367635 0.800900 0.092 Uiso 1 1 calc R U . . .
H32B H 0.122677 0.348600 0.842416 0.092 Uiso 1 1 calc R U . . .
H32C H 0.124540 0.413098 0.781425 0.092 Uiso 1 1 calc R U . . .
C33 C 0.0084(7) 0.3013(7) 0.7244(6) 0.064(3) Uani 1 1 d . . . . .
H33A H -0.013368 0.348733 0.700896 0.096 Uiso 1 1 calc R U . . .
H33B H -0.029195 0.295814 0.770358 0.096 Uiso 1 1 calc R U . . .
H33C H -0.008498 0.258037 0.693063 0.096 Uiso 1 1 calc R U . . .
O1 O 0.044(3) 0.0959(14) 0.9725(16) 0.067(4) Uani 0.558(13) 1 d D U P A 1
C34 C 0.0864(18) 0.1033(14) 1.0457(10) 0.072(4) Uani 0.558(13) 1 d D U P A 1
H34A H 0.074846 0.155428 1.064343 0.086 Uiso 0.558(13) 1 calc R U P A 1
H34B H 0.163182 0.092447 1.046030 0.086 Uiso 0.558(13) 1 calc R U P A 1
C35 C 0.0290(19) 0.0470(15) 1.0900(11) 0.076(4) Uani 0.558(13) 1 d D U P A 1
H35A H 0.068344 -0.001634 1.092415 0.091 Uiso 0.558(13) 1 calc R U P A 1
H35B H 0.018200 0.066378 1.139581 0.091 Uiso 0.558(13) 1 calc R U P A 1
C36 C -0.0730(19) 0.0365(15) 1.0530(10) 0.078(4) Uani 0.558(13) 1 d D U P A 1
H36A H -0.124009 0.076499 1.067229 0.094 Uiso 0.558(13) 1 calc R U P A 1
H36B H -0.103603 -0.014054 1.064077 0.094 Uiso 0.558(13) 1 calc R U P A 1
C37 C -0.046(2) 0.0427(16) 0.9755(11) 0.075(4) Uani 0.558(13) 1 d D U P A 1
H37A H -0.025537 -0.007613 0.955686 0.090 Uiso 0.558(13) 1 calc R U P A 1
H37B H -0.106350 0.062650 0.947475 0.090 Uiso 0.558(13) 1 calc R U P A 1
O2 O 0.054(4) 0.0852(17) 0.984(2) 0.071(4) Uani 0.442(13) 1 d D U P A 2
C38 C 0.0510(19) 0.1553(16) 1.0213(12) 0.067(4) Uani 0.442(13) 1 d D U P A 2
H38A H -0.013996 0.158626 1.050790 0.081 Uiso 0.442(13) 1 calc R U P A 2
H38B H 0.051448 0.198183 0.986679 0.081 Uiso 0.442(13) 1 calc R U P A 2
C39 C 0.148(2) 0.159(2) 1.0694(15) 0.089(7) Uani 0.442(13) 1 d D U P A 2
H39A H 0.211545 0.161285 1.039484 0.107 Uiso 0.442(13) 1 calc R U P A 2
H39B H 0.150550 0.113395 1.099988 0.107 Uiso 0.442(13) 1 calc R U P A 2
H39C H 0.143979 0.204412 1.099946 0.107 Uiso 0.442(13) 1 calc R U P A 2
C40 C -0.024(3) 0.0314(19) 1.0060(15) 0.074(4) Uani 0.442(13) 1 d D U P A 2
H40A H -0.033516 -0.007515 0.967861 0.089 Uiso 0.442(13) 1 calc R U P A 2
H40B H -0.092887 0.057894 1.012383 0.089 Uiso 0.442(13) 1 calc R U P A 2
C41 C 0.005(3) -0.007(2) 1.0750(15) 0.094(7) Uani 0.442(13) 1 d D U P A 2
H41A H 0.082582 -0.010563 1.078107 0.113 Uiso 0.442(13) 1 calc R U P A 2
H41B H -0.025355 -0.057959 1.076439 0.113 Uiso 0.442(13) 1 calc R U P A 2
H41C H -0.021097 0.023085 1.115833 0.113 Uiso 0.442(13) 1 calc R U P A 2

loop_
_atom_site_aniso_label
_atom_site_aniso_U_11
_atom_site_aniso_U_22
_atom_site_aniso_U_33
_atom_site_aniso_U_23
_atom_site_aniso_U_13
_atom_site_aniso_U_12
Br1 0.0479(5) 0.0478(6) 0.0567(5) 0.0053(4) -0.0077(4) -0.0148(4)
Br2 0.0405(5) 0.0502(5) 0.0444(4) 0.0009(3) 0.0071(4) -0.0013(4)
Br3 0.0374(5) 0.1041(10) 0.0896(8) -0.0161(7) -0.0007(5) -0.0073(6)
Br4 0.0717(7) 0.0684(7) 0.0774(7) 0.0180(5) 0.0111(6) 0.0038(6)
Zn1 0.0396(6) 0.0601(8) 0.0655(7) 0.0001(6) 0.0106(6) -0.0069(6)
Co1 0.0294(6) 0.0387(7) 0.0387(6) -0.0019(5) -0.0015(5) -0.0048(5)
N1 0.026(3) 0.048(5) 0.047(3) -0.011(3) -0.004(3) -0.002(3)
N2 0.029(3) 0.048(4) 0.036(3) -0.003(3) -0.002(3) 0.001(3)
N3 0.034(4) 0.053(5) 0.035(3) 0.000(3) -0.001(3) 0.003(3)
C1 0.042(5) 0.059(6) 0.059(5) -0.002(4) -0.018(4) 0.007(4)
C2 0.023(4) 0.059(6) 0.047(4) -0.009(4) -0.004(3) 0.001(4)
C3 0.031(4) 0.045(5) 0.045(4) -0.005(3) 0.000(3) -0.002(3)
C4 0.034(4) 0.041(5) 0.061(5) -0.004(4) -0.005(4) -0.004(4)
C5 0.043(5) 0.048(5) 0.075(5) -0.009(4) -0.012(5) -0.009(4)
C6 0.041(5) 0.051(6) 0.063(5) -0.009(4) -0.016(4) -0.007(4)
C7 0.027(4) 0.060(5) 0.040(4) -0.004(3) 0.001(3) -0.005(4)
C8 0.035(5) 0.046(5) 0.041(4) -0.007(3) -0.004(3) 0.003(4)
C9 0.056(6) 0.062(7) 0.062(6) -0.005(5) -0.024(5) 0.003(5)
C10 0.026(4) 0.056(6) 0.064(5) -0.015(4) -0.008(4) 0.002(4)
C11 0.039(5) 0.083(8) 0.061(6) -0.025(5) -0.008(4) 0.001(5)
C12 0.055(7) 0.143(14) 0.087(8) -0.053(9) -0.013(6) -0.012(8)
C13 0.059(8) 0.165(16) 0.092(9) -0.046(9) -0.021(7) -0.023(9)
C14 0.036(6) 0.108(11) 0.097(8) -0.006(7) -0.009(5) -0.019(6)
C15 0.034(5) 0.054(6) 0.075(6) -0.007(5) -0.005(4) -0.005(4)
C16 0.049(6) 0.107(10) 0.054(5) -0.023(6) 0.001(5) 0.016(6)
C17 0.071(8) 0.134(13) 0.072(7) -0.040(8) -0.009(6) 0.039(9)
C18 0.071(8) 0.116(12) 0.066(6) -0.013(7) -0.004(6) 0.023(8)
C19 0.032(5) 0.067(7) 0.073(6) 0.009(5) -0.001(4) 0.003(4)
C20 0.059(7) 0.094(9) 0.082(7) -0.021(7) -0.004(6) 0.009(6)
C21 0.054(7) 0.114(12) 0.118(10) 0.017(8) 0.019(7) -0.021(7)
C22 0.040(5) 0.049(5) 0.043(4) 0.003(3) -0.005(4) -0.002(4)
C23 0.044(5) 0.057(6) 0.045(4) 0.009(4) -0.001(4) 0.002(4)
C24 0.054(6) 0.061(6) 0.048(5) 0.015(4) 0.002(4) 0.002(5)
C25 0.041(5) 0.053(6) 0.052(5) 0.014(4) -0.005(4) 0.006(4)
C26 0.037(5) 0.054(6) 0.058(5) 0.006(4) -0.005(4) -0.002(4)
C27 0.035(4) 0.060(6) 0.039(4) -0.001(4) -0.002(3) -0.006(4)
C28 0.089(9) 0.082(9) 0.050(5) 0.013(5) 0.018(6) 0.027(7)
C29 0.108(13) 0.24(2) 0.078(8) -0.040(11) -0.012(8) 0.106(15)
C30 0.075(8) 0.083(9) 0.064(6) -0.008(6) 0.013(6) 0.002(6)
C31 0.041(5) 0.052(6) 0.047(4) 0.004(4) -0.001(4) 0.001(4)
C32 0.057(6) 0.074(7) 0.054(5) -0.011(5) 0.009(5) 0.007(5)
C33 0.038(5) 0.083(8) 0.070(6) 0.000(6) 0.016(5) -0.008(5)
O1 0.056(7) 0.080(7) 0.066(8) 0.012(6) 0.007(6) -0.010(6)
C34 0.064(7) 0.083(8) 0.069(7) 0.002(6) 0.008(6) -0.009(7)
C35 0.073(8) 0.089(9) 0.065(8) 0.001(7) 0.001(7) -0.009(8)
C36 0.068(8) 0.097(9) 0.071(8) 0.011(7) 0.011(7) -0.014(8)
C37 0.060(8) 0.092(8) 0.073(8) 0.009(7) 0.010(7) -0.022(7)
O2 0.063(7) 0.081(8) 0.070(8) 0.005(7) 0.016(6) -0.017(7)
C38 0.063(8) 0.076(9) 0.063(8) 0.008(7) 0.015(7) -0.003(8)
C39 0.088(15) 0.094(16) 0.086(14) -0.014(13) 0.015(13) -0.018(13)
C40 0.060(8) 0.090(8) 0.071(8) 0.009(7) 0.012(7) -0.019(7)
C41 0.084(14) 0.096(15) 0.102(13) 0.022(13) 0.006(12) -0.011(13)

loop_
_atom_type_symbol
_atom_type_description
_atom_type_scat_dispersion_real
_atom_type_scat_dispersion_imag
_atom_type_scat_source
C C 0.0181 0.0091 'International Tables Vol C Tables 4.2.6.8 and 6.1.1.4'
H H 0.0000 0.0000 'International Tables Vol C Tables 4.2.6.8 and 6.1.1.4'
N N 0.0311 0.0180 'International Tables Vol C Tables 4.2.6.8 and 6.1.1.4'
O O 0.0492 0.0322 'International Tables Vol C Tables 4.2.6.8 and 6.1.1.4'
Co Co -2.3653 3.6143 'International Tables Vol C Tables 4.2.6.8 and 6.1.1.4'
Zn Zn -1.5491 0.6778 'International Tables Vol C Tables 4.2.6.8 and 6.1.1.4'
Br Br -0.6763 1.2805 'International Tables Vol C Tables 4.2.6.8 and 6.1.1.4'

loop_
_geom_angle_atom_site_label_1
_geom_angle_atom_site_label_2
_geom_angle_atom_site_label_3
_geom_angle
Zn1 Br2 Co1 113.05(5)
O1 Zn1 Br3 97.9(6)
O2 Zn1 Br3 103.9(9)
O1 Zn1 Br4 105.2(7)
O2 Zn1 Br4 96.7(10)
Br3 Zn1 Br4 124.59(8)
O1 Zn1 Br2 104.7(6)
O2 Zn1 Br2 107.3(7)
Br3 Zn1 Br2 111.89(7)
Br4 Zn1 Br2 109.80(6)
N2 Co1 N1 75.1(3)
N2 Co1 N3 74.3(3)
N1 Co1 N3 143.8(3)
N2 Co1 Br1 165.62(18)
N1 Co1 Br1 102.25(19)
N3 Co1 Br1 102.5(2)
N2 Co1 Br2 94.47(18)
N1 Co1 Br2 98.47(18)
N3 Co1 Br2 102.75(17)
Br1 Co1 Br2 99.91(5)
C2 N1 C10 120.1(7)
C2 N1 Co1 115.6(5)
C10 N1 Co1 124.1(6)
C7 N2 C3 121.5(7)
C7 N2 Co1 119.7(6)
C3 N2 Co1 118.5(5)
C8 N3 C22 118.8(7)
C8 N3 Co1 115.2(6)
C22 N3 Co1 125.7(5)
C2 C1 H1A 109.5
C2 C1 H1AB 109.5
H1A C1 H1AB 109.5
C2 C1 H1AC 109.5
H1A C1 H1AC 109.5
H1AB C1 H1AC 109.5
N1 C2 C3 114.8(8)
N1 C2 C1 125.4(7)
C3 C2 C1 119.7(8)
N2 C3 C4 120.4(7)
N2 C3 C2 114.0(7)
C4 C3 C2 125.5(8)
C5 C4 C3 118.2(8)
C5 C4 H4 120.9
C3 C4 H4 120.9
C6 C5 C4 120.0(9)
C6 C5 H5 120.0
C4 C5 H5 120.0
C5 C6 C7 120.6(8)
C5 C6 H6 119.7
C7 C6 H6 119.7
N2 C7 C6 119.2(8)
N2 C7 C8 113.2(8)
C6 C7 C8 127.4(7)
N3 C8 C7 115.2(7)
N3 C8 C9 126.2(8)
C7 C8 C9 118.6(8)
C8 C9 H9A 109.5
C8 C9 H9AB 109.5
H9A C9 H9AB 109.5
C8 C9 H9AC 109.5
H9A C9 H9AC 109.5
H9AB C9 H9AC 109.5
C11 C10 C15 122.5(8)
C11 C10 N1 121.2(8)
C15 C10 N1 116.1(8)
C10 C11 C12 118.5(10)
C10 C11 C16 123.3(9)
C12 C11 C16 118.3(9)
C13 C12 C11 120.3(11)
C13 C12 H12 119.9
C11 C12 H12 119.9
C14 C13 C12 120.1(11)
C14 C13 H13 120.0
C12 C13 H13 120.0
C13 C14 C15 122.0(11)
C13 C14 H14 119.0
C15 C14 H14 119.0
C14 C15 C10 116.6(9)
C14 C15 C19 120.5(9)
C10 C15 C19 122.7(8)
C17 C16 C11 111.6(12)
C17 C16 C18 110.5(9)
C11 C16 C18 110.5(9)
C17 C16 H16 108.1
C11 C16 H16 108.1
C18 C16 H16 108.1
C16 C17 H17A 109.5
C16 C17 H17B 109.5
H17A C17 H17B 109.5
C16 C17 H17C 109.5
H17A C17 H17C 109.5
H17B C17 H17C 109.5
C16 C18 H18A 109.5
C16 C18 H18B 109.5
H18A C18 H18B 109.5
C16 C18 H18C 109.5
H18A C18 H18C 109.5
H18B C18 H18C 109.5
C15 C19 C21 114.6(10)
C15 C19 C20 109.9(9)
C21 C19 C20 109.9(10)
C15 C19 H19 107.4
C21 C19 H19 107.4
C20 C19 H19 107.4
C19 C20 H20A 109.5
C19 C20 H20B 109.5
H20A C20 H20B 109.5
C19 C20 H20C 109.5
H20A C20 H20C 109.5
H20B C20 H20C 109.5
C19 C21 H21A 109.5
C19 C21 H21B 109.5
H21A C21 H21B 109.5
C19 C21 H21C 109.5
H21A C21 H21C 109.5
H21B C21 H21C 109.5
C27 C22 C23 123.1(8)
C27 C22 N3 120.2(7)
C23 C22 N3 116.7(8)
C24 C23 C22 116.6(9)
C24 C23 C28 121.2(8)
C22 C23 C28 122.2(8)
C25 C24 C23 122.6(9)
C25 C24 H24 118.7
C23 C24 H24 118.7
C24 C25 C26 119.5(8)
C24 C25 H25 120.3
C26 C25 H25 120.3
C27 C26 C25 120.2(9)
C27 C26 H26 119.9
C25 C26 H26 119.9
C22 C27 C26 118.1(8)
C22 C27 C31 122.5(8)
C26 C27 C31 119.5(8)
C30 C28 C23 114.6(9)
C30 C28 C29 106.7(10)
C23 C28 C29 109.2(11)
C30 C28 H28 108.7
C23 C28 H28 108.7
C29 C28 H28 108.7
C28 C29 H29A 109.5
C28 C29 H29B 109.5
H29A C29 H29B 109.5
C28 C29 H29C 109.5
H29A C29 H29C 109.5
H29B C29 H29C 109.5
C28 C30 H30A 109.5
C28 C30 H30B 109.5
H30A C30 H30B 109.5
C28 C30 H30C 109.5
H30A C30 H30C 109.5
H30B C30 H30C 109.5
C27 C31 C33 111.8(7)
C27 C31 C32 110.4(8)
C33 C31 C32 110.6(8)
C27 C31 H31 108.0
C33 C31 H31 108.0
C32 C31 H31 108.0
C31 C32 H32A 109.5
C31 C32 H32B 109.5
H32A C32 H32B 109.5
C31 C32 H32C 109.5
H32A C32 H32C 109.5
H32B C32 H32C 109.5
C31 C33 H33A 109.5
C31 C33 H33B 109.5
H33A C33 H33B 109.5
C31 C33 H33C 109.5
H33A C33 H33C 109.5
H33B C33 H33C 109.5
C34 O1 C37 108(2)
C34 O1 Zn1 117(2)
C37 O1 Zn1 112.2(17)
O1 C34 C35 105.9(18)
O1 C34 H34A 110.6
C35 C34 H34A 110.6
O1 C34 H34B 110.6
C35 C34 H34B 110.6
H34A C34 H34B 108.7
C36 C35 C34 104.9(17)
C36 C35 H35A 110.8
C34 C35 H35A 110.8
C36 C35 H35B 110.8
C34 C35 H35B 110.8
H35A C35 H35B 108.8
C35 C36 C37 103.8(18)
C35 C36 H36A 111.0
C37 C36 H36A 111.0
C35 C36 H36B 111.0
C37 C36 H36B 111.0
H36A C36 H36B 109.0
O1 C37 C36 105(2)
O1 C37 H37A 110.7
C36 C37 H37A 110.7
O1 C37 H37B 110.7
C36 C37 H37B 110.7
H37A C37 H37B 108.8
C38 O2 C40 115(4)
C38 O2 Zn1 122(2)
C40 O2 Zn1 123(2)
O2 C38 C39 108(3)
O2 C38 H38A 110.2
C39 C38 H38A 110.2
O2 C38 H38B 110.2
C39 C38 H38B 110.2
H38A C38 H38B 108.5
C38 C39 H39A 109.5
C38 C39 H39B 109.5
H39A C39 H39B 109.5
C38 C39 H39C 109.5
H39A C39 H39C 109.5
H39B C39 H39C 109.5
O2 C40 C41 111(3)
O2 C40 H40A 109.3
C41 C40 H40A 109.3
O2 C40 H40B 109.3
C41 C40 H40B 109.3
H40A C40 H40B 108.0
C40 C41 H41A 109.5
C40 C41 H41B 109.5
H41A C41 H41B 109.5
C40 C41 H41C 109.5
H41A C41 H41C 109.5
H41B C41 H41C 109.5

loop_
_geom_bond_atom_site_label_1
_geom_bond_atom_site_label_2
_geom_bond_distance
Br1 Co1 2.3583(15)
Br2 Zn1 2.4193(15)
Br2 Co1 2.5570(14)
Br3 Zn1 2.3539(17)
Br4 Zn1 2.3575(18)
Zn1 O1 2.04(4)
Zn1 O2 2.09(5)
Co1 N2 2.043(7)
Co1 N1 2.163(7)
Co1 N3 2.193(6)
N1 C2 1.306(12)
N1 C10 1.449(10)
N2 C7 1.344(10)
N2 C3 1.347(11)
N3 C8 1.295(11)
N3 C22 1.456(11)
C1 C2 1.489(12)
C1 H1A 0.9800
C1 H1AB 0.9800
C1 H1AC 0.9800
C2 C3 1.467(11)
C3 C4 1.401(12)
C4 C5 1.388(12)
C4 H4 0.9500
C5 C6 1.354(14)
C5 H5 0.9500
C6 C7 1.395(13)
C6 H6 0.9500
C7 C8 1.481(13)
C8 C9 1.489(12)
C9 H9A 0.9800
C9 H9AB 0.9800
C9 H9AC 0.9800
C10 C11 1.375(14)
C10 C15 1.406(14)
C11 C12 1.402(15)
C11 C16 1.536(16)
C12 C13 1.37(2)
C12 H12 0.9500
C13 C14 1.372(18)
C13 H13 0.9500
C14 C15 1.394(14)
C14 H14 0.9500
C15 C19 1.488(14)
C16 C17 1.511(16)
C16 C18 1.545(19)
C16 H16 1.0000
C17 H17A 0.9800
C17 H17B 0.9800
C17 H17C 0.9800
C18 H18A 0.9800
C18 H18B 0.9800
C18 H18C 0.9800
C19 C21 1.502(16)
C19 C20 1.547(16)
C19 H19 1.0000
C20 H20A 0.9800
C20 H20B 0.9800
C20 H20C 0.9800
C21 H21A 0.9800
C21 H21B 0.9800
C21 H21C 0.9800
C22 C27 1.383(13)
C22 C23 1.413(12)
C23 C24 1.376(13)
C23 C28 1.515(15)
C24 C25 1.368(14)
C24 H24 0.9500
C25 C26 1.413(13)
C25 H25 0.9500
C26 C27 1.386(13)
C26 H26 0.9500
C27 C31 1.508(11)
C28 C30 1.514(15)
C28 C29 1.57(2)
C28 H28 1.0000
C29 H29A 0.9800
C29 H29B 0.9800
C29 H29C 0.9800
C30 H30A 0.9800
C30 H30B 0.9800
C30 H30C 0.9800
C31 C33 1.515(13)
C31 C32 1.546(13)
C31 H31 1.0000
C32 H32A 0.9800
C32 H32B 0.9800
C32 H32C 0.9800
C33 H33A 0.9800
C33 H33B 0.9800
C33 H33C 0.9800
O1 C34 1.46(3)
O1 C37 1.47(3)
C34 C35 1.48(2)
C34 H34A 0.9900
C34 H34B 0.9900
C35 C36 1.47(3)
C35 H35A 0.9900
C35 H35B 0.9900
C36 C37 1.48(2)
C36 H36A 0.9900
C36 H36B 0.9900
C37 H37A 0.9900
C37 H37B 0.9900
O2 C38 1.41(4)
O2 C40 1.43(3)
C38 C39 1.52(2)
C38 H38A 0.9900
C38 H38B 0.9900
C39 H39A 0.9800
C39 H39B 0.9800
C39 H39C 0.9800
C40 C41 1.49(2)
C40 H40A 0.9900
C40 H40B 0.9900
C41 H41A 0.9800
C41 H41B 0.9800
C41 H41C 0.9800

loop_
_geom_torsion_atom_site_label_1
_geom_torsion_atom_site_label_2
_geom_torsion_atom_site_label_3
_geom_torsion_atom_site_label_4
_geom_torsion
C10 N1 C2 C3 -176.1(7)
Co1 N1 C2 C3 8.9(9)
C10 N1 C2 C1 1.0(13)
Co1 N1 C2 C1 -174.0(7)
C7 N2 C3 C4 -2.3(11)
Co1 N2 C3 C4 171.9(6)
C7 N2 C3 C2 174.2(7)
Co1 N2 C3 C2 -11.7(9)
N1 C2 C3 N2 1.2(10)
C1 C2 C3 N2 -176.1(7)
N1 C2 C3 C4 177.4(8)
C1 C2 C3 C4 0.1(12)
N2 C3 C4 C5 0.8(12)
C2 C3 C4 C5 -175.2(8)
C3 C4 C5 C6 2.2(14)
C4 C5 C6 C7 -3.7(15)
C3 N2 C7 C6 0.7(11)
Co1 N2 C7 C6 -173.3(6)
C3 N2 C7 C8 -174.7(7)
Co1 N2 C7 C8 11.2(8)
C5 C6 C7 N2 2.3(13)
C5 C6 C7 C8 177.0(9)
C22 N3 C8 C7 173.4(7)
Co1 N3 C8 C7 -11.8(9)
C22 N3 C8 C9 -3.7(12)
Co1 N3 C8 C9 171.1(7)
N2 C7 C8 N3 1.2(10)
C6 C7 C8 N3 -173.8(8)
N2 C7 C8 C9 178.6(7)
C6 C7 C8 C9 3.6(13)
C2 N1 C10 C11 -78.5(12)
Co1 N1 C10 C11 96.0(11)
C2 N1 C10 C15 106.3(10)
Co1 N1 C10 C15 -79.1(9)
C15 C10 C11 C12 0.4(18)
N1 C10 C11 C12 -174.4(12)
C15 C10 C11 C16 -179.0(11)
N1 C10 C11 C16 6.2(17)
C10 C11 C12 C13 -3(2)
C16 C11 C12 C13 176.8(15)
C11 C12 C13 C14 3(3)
C12 C13 C14 C15 -2(3)
C13 C14 C15 C10 0(2)
C13 C14 C15 C19 -175.9(13)
C11 C10 C15 C14 1.0(17)
N1 C10 C15 C14 176.0(10)
C11 C10 C15 C19 176.5(10)
N1 C10 C15 C19 -8.4(15)
C10 C11 C16 C17 -118.4(12)
C12 C11 C16 C17 62.1(15)
C10 C11 C16 C18 118.3(12)
C12 C11 C16 C18 -61.2(15)
C14 C15 C19 C21 -37.9(15)
C10 C15 C19 C21 146.7(11)
C14 C15 C19 C20 86.3(13)
C10 C15 C19 C20 -89.1(12)
C8 N3 C22 C27 92.5(9)
Co1 N3 C22 C27 -81.7(9)
C8 N3 C22 C23 -88.4(10)
Co1 N3 C22 C23 97.4(8)
C27 C22 C23 C24 0.0(13)
N3 C22 C23 C24 -179.2(8)
C27 C22 C23 C28 179.1(9)
N3 C22 C23 C28 0.0(13)
C22 C23 C24 C25 -0.8(15)
C28 C23 C24 C25 -180.0(10)
C23 C24 C25 C26 1.8(15)
C24 C25 C26 C27 -2.0(14)
C23 C22 C27 C26 -0.2(13)
N3 C22 C27 C26 178.9(7)
C23 C22 C27 C31 -179.6(8)
N3 C22 C27 C31 -0.5(12)
C25 C26 C27 C22 1.2(13)
C25 C26 C27 C31 -179.3(8)
C24 C23 C28 C30 -38.9(16)
C22 C23 C28 C30 141.9(11)
C24 C23 C28 C29 80.6(13)
C22 C23 C28 C29 -98.5(13)
C22 C27 C31 C33 -117.0(10)
C26 C27 C31 C33 63.6(11)
C22 C27 C31 C32 119.4(9)
C26 C27 C31 C32 -60.0(11)
C37 O1 C34 C35 6(3)
Zn1 O1 C34 C35 -121.4(19)
O1 C34 C35 C36 -26(3)
C34 C35 C36 C37 35(3)
C34 O1 C37 C36 15(3)
Zn1 O1 C37 C36 146.3(18)
C35 C36 C37 O1 -31(3)
C40 O2 C38 C39 110(3)
Zn1 O2 C38 C39 -80(3)
C38 O2 C40 C41 -78(4)
Zn1 O2 C40 C41 112(3)
